data_7043920
loop_
_publ_author_name
'Benjamin, Helen'
'Fox, Mark A.'
'Batsanov, Andrei S.'
'Al-Attar, Hameed A.'
'Li, Chensen'
'Ren, Zhongjie'
'Monkman, Andrew P.'
'Bryce, Martin R.'

_publ_section_title
;
 Pyridylpyrazole N^N ligands combined with sulfonyl-functionalised
 cyclometalating ligands for blue-emitting iridium(iii) complexes and
 solution-processable PhOLEDs
;
_journal_name_full 'Dalton Trans.'
_journal_paper_doi 10.1039/C7DT02289A
_journal_year 2017
_chemical_formula_moiety 'C74 H65 F5 Ir N5 O6 S2,3(C H2 Cl2)'
_chemical_formula_sum 'C77 H71 Cl6 F5 Ir N5 O6 S2'
_chemical_formula_weight 1726.40
_chemical_properties_physical ', Air-sensitive'
_space_group_crystal_system triclinic
_space_group_IT_number 2
_space_group_name_Hall '-P 1'
_space_group_name_H-M_alt 'P -1'
_symmetry_space_group_name_Hall '-P 1'
_symmetry_space_group_name_H-M 'P -1'
_atom_sites_solution_hydrogens geom
_atom_sites_solution_primary direct
_atom_sites_solution_secondary difmap
_audit_creation_date 2016-07-20
_audit_creation_method
;
Olex2 1.2-beta
(compiled 2016.07.08 svn.r3312 for OlexSys, GUI svn.r5203)
;
_audit_update_record
;
2016-07-20 deposited with the CCDC.
2017-07-27 downloaded from the CCDC.
;
_cell_angle_alpha 67.984(2)
_cell_angle_beta 86.202(2)
_cell_angle_gamma 69.653(2)
_cell_formula_units_Z 2
_cell_length_a 14.2093(9)
_cell_length_b 18.2151(11)
_cell_length_c 18.7800(11)
_cell_measurement_reflns_used 9727
_cell_measurement_temperature 120
_cell_measurement_theta_max 24.64
_cell_measurement_theta_min 2.39
_cell_volume 4213.6(5)
_computing_cell_refinement 'SAINT v8.34A (Bruker, 2013)'
_computing_data_collection 'APEX2 v.2013.4_1 (Bruker, 2013)'
_computing_data_reduction 'SAINT v8.34A (Bruker, 2013)'
_computing_molecular_graphics 'Olex2 (Dolomanov et al., 2009)'
_computing_publication_material 'Olex2 (Dolomanov et al., 2009)'
_computing_structure_refinement 'ShelXL 2014/7 (Sheldrick, 2015)'
_computing_structure_solution 'ShelXS 2013/1 (Sheldrick, 2008)'
_diffrn_ambient_temperature 120
_diffrn_detector_type 'Bruker PHOTON 100 CMOS'
_diffrn_measured_fraction_theta_full 0.991
_diffrn_measured_fraction_theta_max 0.991
_diffrn_measurement_device '3-circle area detector diffractometer'
_diffrn_measurement_device_type 'Bruker D8 Venture'
_diffrn_measurement_method '\f and \w scans'
_diffrn_radiation_monochromator 'focusing mirrors'
_diffrn_radiation_probe x-ray
_diffrn_radiation_type MoK\a
_diffrn_radiation_wavelength 0.71073
_diffrn_reflns_av_R_equivalents 0.0479
_diffrn_reflns_av_unetI/netI 0.0547
_diffrn_reflns_Laue_measured_fraction_full 0.991
_diffrn_reflns_Laue_measured_fraction_max 0.991
_diffrn_reflns_limit_h_max 16
_diffrn_reflns_limit_h_min -16
_diffrn_reflns_limit_k_max 21
_diffrn_reflns_limit_k_min -21
_diffrn_reflns_limit_l_max 22
_diffrn_reflns_limit_l_min -22
_diffrn_reflns_number 57359
_diffrn_reflns_point_group_measured_fraction_full 0.991
_diffrn_reflns_point_group_measured_fraction_max 0.991
_diffrn_reflns_theta_full 25.145
_diffrn_reflns_theta_max 25.145
_diffrn_reflns_theta_min 2.041
_diffrn_source 'ImuS microsource'
_diffrn_standards_number 0
_exptl_absorpt_coefficient_mu 1.885
_exptl_absorpt_correction_T_max 0.8012
_exptl_absorpt_correction_T_min 0.6606
_exptl_absorpt_correction_type multi-scan
_exptl_absorpt_process_details
;
SADABS-2014/4 (Bruker,2014/4) was used for absorption correction.
wR2(int) was 0.1134 before and 0.0641 after correction.
The Ratio of minimum to maximum transmission is 0.8245.
The \l/2 correction factor is Not present.
;
_exptl_crystal_colour yellow
_exptl_crystal_colour_primary yellow
_exptl_crystal_density_diffrn 1.361
_exptl_crystal_description trapetsoid
_exptl_crystal_F_000 1744
_exptl_crystal_recrystallization_method 'Re-crystallisation from solvent: hexane layered over DCM solution'
_exptl_crystal_size_max 0.329
_exptl_crystal_size_mid 0.212
_exptl_crystal_size_min 0.14
_refine_diff_density_max 3.822
_refine_diff_density_min -2.201
_refine_diff_density_rms 0.143
_refine_ls_extinction_method none
_refine_ls_goodness_of_fit_ref 1.045
_refine_ls_hydrogen_treatment constr
_refine_ls_matrix_type full
_refine_ls_number_parameters 899
_refine_ls_number_reflns 14940
_refine_ls_number_restraints 906
_refine_ls_restrained_S_all 1.037
_refine_ls_R_factor_all 0.0954
_refine_ls_R_factor_gt 0.0686
_refine_ls_shift/su_max 0.005
_refine_ls_shift/su_mean 0.000
_refine_ls_structure_factor_coef Fsqd
_refine_ls_weighting_details 'w=1/[\s^2^(Fo^2^)+(0.0890P)^2^+33.7140P] where P=(Fo^2^+2Fc^2^)/3'
_refine_ls_weighting_scheme calc
_refine_ls_wR_factor_gt 0.1776
_refine_ls_wR_factor_ref 0.2012
_reflns_Friedel_coverage 0.000
_reflns_number_gt 11521
_reflns_number_total 14940
_reflns_threshold_expression 'I > 2\s(I)'
_cod_data_source_file c7dt02289a2.cif
_cod_data_source_block 16srv210
_cod_depositor_comments
;
The following automatic conversions were performed:

'_diffrn_radiation_probe' value 'X-ray' changed to 'x-ray' according
to
/home/data/users/saulius/crontab/automatic-downloads/rss-feeds/RSC/lib/dictionaries/cif_core.dic
dictionary named 'cif_core.dic' version 2.4.2 from 2011-04-26.

Automatic conversion script
Id: cif_fix_values 4973 2017-02-22 13:04:09Z antanas 
;
_cod_database_code 7043920
_shelx_space_group_comment
;
The symmetry employed for this shelxl refinement is uniquely defined
by the following loop, which should always be used as a source of
symmetry information in preference to the above space-group names.
They are only intended as comments.
;
_shelx_estimated_absorpt_t_max 0.778
_shelx_estimated_absorpt_t_min 0.576
_olex2_refinement_description
;
1. Fixed Uiso
 At 1.2 times of:
  All C(H) groups, All C(H,H) groups
 At 1.5 times of:
  All C(H,H,H) groups
2. Restrained distances
 F1B-C1 = C1-F3B
 1.35 with sigma of 0.02
 S1-C43
 1.75 with sigma of 0.02
 F1B-F3B
 2.238 with sigma of 0.04
 Cl4-C76 \\sim Cl3-C76
 with sigma of 0.02
 C39-C42 \\sim C40-C35
 with sigma of 0.02
 F1-C1 \\sim F3B-C1 \\sim F2-C1 \\sim F3-C1
 with sigma of 0.02
3. Uiso/Uaniso restraints and constraints
Uanis(F2B) = Uanis(F2)
Uanis(F1) = Uanis(F1B)
Uanis(F3B) = Uanis(F3)
4. Rigid body (RIGU) restrains
 All non-hydrogen atoms
 with sigma for 1-2 distances of 0.004 and sigma for 1-3 distances of 0.004
5. Others
 Fixed Sof: F1(0.8) F2(0.8) F3(0.8) F1B(0.2) F2B(0.2) F3B(0.2) Cl3(0.8)
 Cl4(0.8) C76(0.8) H76A(0.8) H76B(0.8) Cl1(0.7) Cl2B(0.2) Cl2A(0.5) C75(0.7)
 H75A(0.7) H75B(0.7)
6.a Secondary CH2 refined with riding coordinates:
 C76(H76A,H76B), C75(H75A,H75B)
6.b Aromatic/amide H refined with riding coordinates:
 C3(H3), C6(H6), C8(H8), C9(H9), C11(H11), C17(H17), C19(H19), C20(H20),
 C23(H23), C29(H29), C31(H31), C32(H32), C52(H52), C54(H54), C60(H60), C61(H61),
  C63(H63), C64(H64), C68(H68), C70(H70), C36(H36), C38(H38), C48(H48),
 C47(H47), C45(H45), C44(H44)
6.c Fitted hexagon refined as free rotating group:
 C39(C34,C35,C36,C37,C38), C43(C48,C47,C46,C45,C44)
6.d Idealised Me refined as rotating group:
 C21(H21A,H21B,H21C), C33(H33A,H33B,H33C), C56(H56A,H56B,H56C), C57(H57A,H57B,
 H57C), C58(H58A,H58B,H58C), C65(H65A,H65B,H65C), C72(H72A,H72B,H72C), C73(H73A,
 H73B,H73C), C74(H74A,H74B,H74C), C40(H40A,H40B,H40C), C41(H41A,H41B,H41C),
 C42(H42A,H42B,H42C), C49(H49A,H49B,H49C)
;
_shelx_shelxl_version_number 2014/7
_olex2_diffrn_ambient_temperature_device 'Oxford Cryosystems'
_olex2_submission_special_instructions 'No special instructions were received'

loop_
_space_group_symop_operation_xyz
'x, y, z'
'-x, -y, -z'

loop_
_atom_site_label
_atom_site_type_symbol
_atom_site_fract_x
_atom_site_fract_y
_atom_site_fract_z
_atom_site_U_iso_or_equiv
_atom_site_adp_type
_atom_site_occupancy
_atom_site_site_symmetry_order
_atom_site_calc_flag
_atom_site_refinement_flags_posn
_atom_site_refinement_flags_adp
_atom_site_refinement_flags_occupancy
_atom_site_disorder_assembly
_atom_site_disorder_group
Ir Ir 0.24366(2) 0.70489(2) 0.62542(2) 0.04254(14) Uani 1 1 d . U . . .
S1 S 0.6120(3) 0.34219(19) 0.68447(17) 0.0850(10) Uani 1 1 d D U . . .
S2 S -0.0544(2) 0.51681(18) 0.84038(13) 0.0584(6) Uani 1 1 d . U . . .
F4 F 0.5771(4) 0.4641(4) 0.7671(3) 0.0659(16) Uani 1 1 d . U . . .
F5 F -0.0547(4) 0.5925(4) 0.6676(3) 0.0633(15) Uani 1 1 d . U . . .
F1 F -0.1037(6) 0.9991(6) 0.6322(6) 0.080(2) Uani 0.8 1 d D U P A 1
F2 F 0.0073(7) 1.0214(7) 0.6903(6) 0.097(3) Uani 0.8 1 d D U P A 1
F3 F -0.0387(7) 1.0928(5) 0.5714(5) 0.088(2) Uani 0.8 1 d D U P A 1
F1B F -0.004(2) 1.0788(17) 0.639(2) 0.080(2) Uani 0.2 1 d D U P A 2
F2B F -0.105(3) 1.051(3) 0.600(3) 0.097(3) Uani 0.2 1 d . U P A 2
F3B F -0.051(3) 0.9790(16) 0.7002(13) 0.088(2) Uani 0.2 1 d D U P A 2
O1 O 0.5538(9) 0.2692(7) 0.7169(8) 0.139(4) Uani 1 1 d . U . . .
O2 O 0.6515(7) 0.3385(6) 0.6202(5) 0.103(3) Uani 1 1 d . U . . .
O3 O 0.4452(5) 0.4178(4) 0.5711(4) 0.0544(16) Uani 1 1 d . U . . .
O4 O -0.1169(6) 0.5077(6) 0.7899(4) 0.081(2) Uani 1 1 d . U . . .
O5 O -0.1006(5) 0.5576(5) 0.8925(4) 0.0630(17) Uani 1 1 d . U . . .
O6 O 0.1025(5) 0.5509(4) 0.8980(3) 0.0549(16) Uani 1 1 d . U . . .
N1 N 0.1574(5) 0.8315(4) 0.6061(4) 0.0408(14) Uani 1 1 d . U . . .
N2 N 0.0761(5) 0.8693(5) 0.6365(4) 0.0494(16) Uani 1 1 d . U . . .
N3 N 0.3231(5) 0.7736(4) 0.5416(4) 0.0451(15) Uani 1 1 d . U . . .
N4 N 0.3317(5) 0.6921(4) 0.7139(4) 0.0357(14) Uani 1 1 d . U . . .
N5 N 0.1529(5) 0.7046(4) 0.5447(4) 0.0352(13) Uani 1 1 d . U . . .
C1 C -0.0186(8) 1.0135(6) 0.6282(6) 0.078(2) Uani 1 1 d D U . . .
C2 C 0.0651(7) 0.9523(6) 0.6056(6) 0.057(2) Uani 1 1 d . U . . .
C3 C 0.1367(8) 0.9687(6) 0.5563(6) 0.061(2) Uani 1 1 d . U . . .
H3 H 0.1439 1.0217 0.5278 0.073 Uiso 1 1 calc R . . . .
C4 C 0.1970(6) 0.8889(6) 0.5579(6) 0.0492(18) Uani 1 1 d . U . . .
C5 C 0.2835(6) 0.8590(5) 0.5202(6) 0.0503(19) Uani 1 1 d . U . . .
C6 C 0.3256(8) 0.9111(7) 0.4639(8) 0.077(3) Uani 1 1 d . U . . .
H6 H 0.2994 0.9703 0.4522 0.093 Uiso 1 1 calc R . . . .
C7 C 0.4062(9) 0.8780(7) 0.4239(9) 0.089(3) Uani 1 1 d . U . . .
C8 C 0.4445(8) 0.7896(7) 0.4484(8) 0.074(3) Uani 1 1 d . U . . .
H8 H 0.5009 0.7631 0.4253 0.089 Uiso 1 1 calc R . . . .
C9 C 0.4016(7) 0.7414(6) 0.5048(6) 0.055(2) Uani 1 1 d . U . . .
H9 H 0.4284 0.6819 0.5189 0.066 Uiso 1 1 calc R . . . .
C10 C 0.3471(6) 0.5909(5) 0.6415(4) 0.0366(16) Uani 1 1 d . U . . .
C11 C 0.3560(6) 0.5429(5) 0.5982(4) 0.0383(17) Uani 1 1 d . U . . .
H11 H 0.3061 0.5619 0.5578 0.046 Uiso 1 1 calc R . . . .
C12 C 0.4358(6) 0.4674(5) 0.6115(5) 0.0421(18) Uani 1 1 d . U . . .
C13 C 0.5125(6) 0.4392(6) 0.6696(5) 0.047(2) Uani 1 1 d . U . . .
C14 C 0.5037(6) 0.4898(5) 0.7117(5) 0.046(2) Uani 1 1 d . U . . .
C15 C 0.4245(6) 0.5640(5) 0.7007(4) 0.0406(18) Uani 1 1 d . U . . .
C16 C 0.4121(6) 0.6179(5) 0.7439(4) 0.0393(17) Uani 1 1 d . U . . .
C17 C 0.4679(6) 0.6026(6) 0.8095(5) 0.048(2) Uani 1 1 d . U . . .
H17 H 0.5250 0.5524 0.8290 0.057 Uiso 1 1 calc R . . . .
C18 C 0.4427(6) 0.6583(6) 0.8471(5) 0.050(2) Uani 1 1 d . U . . .
C19 C 0.3601(7) 0.7320(7) 0.8162(6) 0.059(3) Uani 1 1 d . U . . .
H19 H 0.3405 0.7721 0.8402 0.071 Uiso 1 1 calc R . . . .
C20 C 0.3063(7) 0.7468(6) 0.7505(5) 0.049(2) Uani 1 1 d . U . . .
H20 H 0.2495 0.7972 0.7303 0.059 Uiso 1 1 calc R . . . .
C21 C 0.3678(8) 0.4434(7) 0.5141(6) 0.069(3) Uani 1 1 d . U . . .
H21A H 0.3591 0.5006 0.4773 0.103 Uiso 1 1 calc GR . . . .
H21B H 0.3047 0.4430 0.5385 0.103 Uiso 1 1 calc GR . . . .
H21C H 0.3858 0.4043 0.4869 0.103 Uiso 1 1 calc GR . . . .
C22 C 0.1580(6) 0.6483(5) 0.6968(4) 0.0365(15) Uani 1 1 d . U . . .
C23 C 0.1616(6) 0.6213(5) 0.7764(5) 0.0418(17) Uani 1 1 d . U . . .
H23 H 0.2096 0.6302 0.8019 0.050 Uiso 1 1 calc R . . . .
C24 C 0.0985(7) 0.5820(6) 0.8200(5) 0.0472(19) Uani 1 1 d . U . . .
C25 C 0.0243(7) 0.5694(6) 0.7843(5) 0.050(2) Uani 1 1 d . U . . .
C26 C 0.0179(7) 0.6011(6) 0.7038(5) 0.0472(19) Uani 1 1 d . U . . .
C27 C 0.0815(6) 0.6385(5) 0.6599(4) 0.0385(16) Uani 1 1 d . U . . .
C28 C 0.0799(6) 0.6702(5) 0.5752(4) 0.0372(16) Uani 1 1 d . U . . .
C29 C 0.0154(6) 0.6668(6) 0.5254(5) 0.0437(19) Uani 1 1 d . U . . .
H29 H -0.0365 0.6450 0.5460 0.052 Uiso 1 1 calc R . . . .
C30 C 0.0238(6) 0.6942(5) 0.4468(5) 0.0408(17) Uani 1 1 d . U . . .
C31 C 0.0998(6) 0.7256(5) 0.4192(5) 0.0409(17) Uani 1 1 d . U . . .
H31 H 0.1090 0.7443 0.3656 0.049 Uiso 1 1 calc R . . . .
C32 C 0.1626(6) 0.7301(5) 0.4689(4) 0.0386(17) Uani 1 1 d . U . . .
H32 H 0.2146 0.7519 0.4487 0.046 Uiso 1 1 calc R . . . .
C33 C 0.1739(7) 0.5631(7) 0.9387(5) 0.059(3) Uani 1 1 d . U . . .
H33A H 0.2414 0.5409 0.9224 0.089 Uiso 1 1 calc GR . . . .
H33B H 0.1730 0.5331 0.9942 0.089 Uiso 1 1 calc GR . . . .
H33C H 0.1562 0.6235 0.9274 0.089 Uiso 1 1 calc GR . . . .
C50 C 0.5015(7) 0.6423(6) 0.9191(5) 0.054(2) Uani 1 1 d . U . . .
C51 C 0.5958(8) 0.6521(8) 0.9116(6) 0.069(3) Uani 1 1 d . U . . .
C52 C 0.6459(8) 0.6428(8) 0.9779(6) 0.070(3) Uani 1 1 d . U . . .
H52 H 0.7098 0.6493 0.9740 0.084 Uiso 1 1 calc R . . . .
C53 C 0.6057(8) 0.6246(7) 1.0484(6) 0.064(2) Uani 1 1 d . U . . .
C54 C 0.5151(7) 0.6130(7) 1.0537(6) 0.062(2) Uani 1 1 d . U . . .
H54 H 0.4879 0.5983 1.1025 0.074 Uiso 1 1 calc R . . . .
C55 C 0.4613(7) 0.6223(7) 0.9889(6) 0.059(2) Uani 1 1 d . U . . .
C56 C 0.6417(9) 0.6736(11) 0.8358(7) 0.104(5) Uani 1 1 d . U . . .
H56A H 0.7030 0.6846 0.8415 0.156 Uiso 1 1 calc GR . . . .
H56B H 0.5936 0.7241 0.7976 0.156 Uiso 1 1 calc GR . . . .
H56C H 0.6584 0.6262 0.8187 0.156 Uiso 1 1 calc GR . . . .
C57 C 0.6617(9) 0.6145(9) 1.1193(7) 0.083(4) Uani 1 1 d . U . . .
H57A H 0.6258 0.6615 1.1358 0.124 Uiso 1 1 calc GR . . . .
H57B H 0.7298 0.6147 1.1072 0.124 Uiso 1 1 calc GR . . . .
H57C H 0.6657 0.5610 1.1609 0.124 Uiso 1 1 calc GR . . . .
C58 C 0.3644(8) 0.6042(9) 0.9994(7) 0.076(3) Uani 1 1 d . U . . .
H58A H 0.3731 0.5539 0.9882 0.114 Uiso 1 1 calc GR . . . .
H58B H 0.3107 0.6527 0.9642 0.114 Uiso 1 1 calc GR . . . .
H58C H 0.3465 0.5943 1.0527 0.114 Uiso 1 1 calc GR . . . .
C59 C 0.0283(9) 0.4145(7) 0.8940(6) 0.065(2) Uani 1 1 d . U . . .
C60 C 0.0687(11) 0.3585(9) 0.8574(8) 0.087(3) Uani 1 1 d . U . . .
H60 H 0.0526 0.3754 0.8040 0.104 Uiso 1 1 calc R . . . .
C61 C 0.1325(13) 0.2779(10) 0.8992(10) 0.107(4) Uani 1 1 d . U . . .
H61 H 0.1605 0.2391 0.8743 0.129 Uiso 1 1 calc R . . . .
C62 C 0.1567(13) 0.2523(10) 0.9780(10) 0.112(5) Uani 1 1 d . U . . .
C63 C 0.1150(10) 0.3093(8) 1.0139(8) 0.086(3) Uani 1 1 d . U . . .
H63 H 0.1290 0.2921 1.0676 0.103 Uiso 1 1 calc R . . . .
C64 C 0.0540(8) 0.3901(7) 0.9722(6) 0.066(2) Uani 1 1 d . U . . .
H64 H 0.0290 0.4298 0.9965 0.079 Uiso 1 1 calc R . . . .
C65 C 0.2279(18) 0.1641(12) 1.0272(13) 0.170(9) Uani 1 1 d . U . . .
H65A H 0.2389 0.1617 1.0791 0.256 Uiso 1 1 calc GR . . . .
H65B H 0.2924 0.1521 1.0038 0.256 Uiso 1 1 calc GR . . . .
H65C H 0.1980 0.1221 1.0301 0.256 Uiso 1 1 calc GR . . . .
C66 C -0.0478(7) 0.6857(6) 0.3980(5) 0.0503(19) Uani 1 1 d . U . . .
C67 C -0.0224(9) 0.6083(8) 0.3865(6) 0.068(3) Uani 1 1 d . U . . .
C68 C -0.0934(11) 0.5983(10) 0.3488(7) 0.090(3) Uani 1 1 d . U . . .
H68 H -0.0769 0.5477 0.3392 0.108 Uiso 1 1 calc R . . . .
C69 C -0.1873(11) 0.6581(10) 0.3241(6) 0.089(3) Uani 1 1 d . U . . .
C70 C -0.2108(9) 0.7346(10) 0.3339(6) 0.082(3) Uani 1 1 d . U . . .
H70 H -0.2745 0.7776 0.3146 0.098 Uiso 1 1 calc R . . . .
C71 C -0.1409(8) 0.7486(8) 0.3721(6) 0.069(3) Uani 1 1 d . U . . .
C72 C 0.0785(10) 0.5413(9) 0.4138(8) 0.096(4) Uani 1 1 d . U . . .
H72A H 0.1306 0.5632 0.3875 0.144 Uiso 1 1 calc GR . . . .
H72B H 0.0815 0.4923 0.4023 0.144 Uiso 1 1 calc GR . . . .
H72C H 0.0897 0.5243 0.4695 0.144 Uiso 1 1 calc GR . . . .
C73 C -0.2650(13) 0.6433(12) 0.2840(8) 0.122(5) Uani 1 1 d . U . . .
H73A H -0.2557 0.6609 0.2287 0.183 Uiso 1 1 calc GR . . . .
H73B H -0.3328 0.6763 0.2921 0.183 Uiso 1 1 calc GR . . . .
H73C H -0.2563 0.5831 0.3055 0.183 Uiso 1 1 calc GR . . . .
C74 C -0.1655(9) 0.8295(8) 0.3846(8) 0.087(4) Uani 1 1 d . U . . .
H74A H -0.1708 0.8185 0.4397 0.131 Uiso 1 1 calc GR . . . .
H74B H -0.2296 0.8698 0.3562 0.131 Uiso 1 1 calc GR . . . .
H74C H -0.1121 0.8530 0.3661 0.131 Uiso 1 1 calc GR . . . .
C39 C 0.5182(9) 0.9635(8) 0.3623(8) 0.157(6) Uani 1 1 d D U . B 1
C34 C 0.4418(9) 0.9364(6) 0.3517(8) 0.120(4) Uani 1 1 d G U . B 1
C35 C 0.3968(8) 0.9639(8) 0.2784(9) 0.140(5) Uani 1 1 d DG U . B 1
C36 C 0.4281(12) 1.0184(9) 0.2157(7) 0.184(8) Uani 1 1 d G U . B 1
H36 H 0.3974 1.0371 0.1656 0.221 Uiso 1 1 calc R . . B 1
C37 C 0.5045(12) 1.0454(8) 0.2262(9) 0.199(8) Uani 1 1 d G U . B 1
C38 C 0.5495(9) 1.0179(8) 0.2995(11) 0.170(6) Uani 1 1 d G U . B 1
H38 H 0.6017 1.0364 0.3068 0.204 Uiso 1 1 calc R . . B 1
C40 C 0.3112(15) 0.9360(12) 0.2630(11) 0.152(7) Uani 1 1 d D U . B 1
H40A H 0.3354 0.8743 0.2796 0.228 Uiso 1 1 calc GR . . B 1
H40B H 0.2905 0.9618 0.2078 0.228 Uiso 1 1 calc GR . . B 1
H40C H 0.2535 0.9542 0.2918 0.228 Uiso 1 1 calc GR . . B 1
C41 C 0.544(3) 1.105(2) 0.148(2) 0.275(14) Uani 1 1 d . U . B 1
H41A H 0.5956 1.0680 0.1269 0.412 Uiso 1 1 calc GR . . B 1
H41B H 0.5731 1.1395 0.1621 0.412 Uiso 1 1 calc GR . . B 1
H41C H 0.4874 1.1411 0.1098 0.412 Uiso 1 1 calc GR . . B 1
C42 C 0.5628(13) 0.9271(11) 0.4474(12) 0.144(5) Uani 1 1 d D U . B 1
H42A H 0.5079 0.9357 0.4812 0.216 Uiso 1 1 calc GR . . B 1
H42B H 0.6074 0.9562 0.4514 0.216 Uiso 1 1 calc GR . . B 1
H42C H 0.6011 0.8665 0.4630 0.216 Uiso 1 1 calc GR . . B 1
C43 C 0.6823(8) 0.3149(6) 0.7617(5) 0.095(3) Uani 1 1 d D U . C 1
C48 C 0.7602(9) 0.3470(7) 0.7484(6) 0.131(5) Uani 1 1 d G U . C 1
H48 H 0.7694 0.3804 0.6975 0.158 Uiso 1 1 calc R . . C 1
C47 C 0.8246(8) 0.3303(9) 0.8095(9) 0.170(8) Uani 1 1 d G U . C 1
H47 H 0.8779 0.3522 0.8004 0.204 Uiso 1 1 calc R . . C 1
C46 C 0.8112(9) 0.2814(9) 0.8839(7) 0.143(6) Uani 1 1 d G U . C 1
C45 C 0.7333(9) 0.2493(8) 0.8972(5) 0.138(6) Uani 1 1 d G U . C 1
H45 H 0.7242 0.2159 0.9481 0.166 Uiso 1 1 calc R . . C 1
C44 C 0.6689(7) 0.2661(7) 0.8361(6) 0.110(4) Uani 1 1 d G U . C 1
H44 H 0.6157 0.2442 0.8452 0.132 Uiso 1 1 calc R . . C 1
C49 C 0.8819(17) 0.2601(17) 0.9521(13) 0.186(9) Uani 1 1 d . U . C 1
H49A H 0.8818 0.3125 0.9556 0.280 Uiso 1 1 calc GR . . C 1
H49B H 0.9502 0.2272 0.9448 0.280 Uiso 1 1 calc GR . . C 1
H49C H 0.8591 0.2270 0.9997 0.280 Uiso 1 1 calc GR . . C 1
Cl3 Cl 0.7486(4) 0.6757(4) 0.5402(3) 0.1128(16) Uani 0.8 1 d D U P D 1
Cl4 Cl 0.6067(7) 0.6519(9) 0.6483(4) 0.263(7) Uani 0.8 1 d D U P D 1
C76 C 0.7112(19) 0.669(3) 0.6282(13) 0.226(19) Uani 0.8 1 d D U P D 1
H76A H 0.7647 0.6226 0.6666 0.271 Uiso 0.8 1 calc R . P D 1
H76B H 0.7047 0.7220 0.6342 0.271 Uiso 0.8 1 calc R . P D 1
Cl1 Cl -0.1539(7) 0.8270(7) 0.6027(6) 0.186(4) Uani 0.7 1 d . U P E 1
Cl2B Cl -0.197(3) 0.779(2) 0.736(3) 0.22(2) Uani 0.2 1 d . U P E 2
Cl2A Cl -0.2047(13) 0.8468(10) 0.7487(11) 0.236(7) Uani 0.5 1 d . U P E 1
C75 C -0.0983(19) 0.8119(12) 0.6967(13) 0.111(5) Uani 0.7 1 d . U P . .
H75A H -0.0578 0.7517 0.7251 0.133 Uiso 0.7 1 calc R . P E 1
H75B H -0.0547 0.8462 0.6886 0.133 Uiso 0.7 1 calc R . P E 1

loop_
_atom_site_aniso_label
_atom_site_aniso_U_11
_atom_site_aniso_U_22
_atom_site_aniso_U_33
_atom_site_aniso_U_23
_atom_site_aniso_U_13
_atom_site_aniso_U_12
Ir 0.0396(2) 0.0433(2) 0.0425(2) -0.02530(15) -0.01315(13) 0.00110(14)
S1 0.087(2) 0.0653(17) 0.0579(16) -0.0285(13) -0.0110(14) 0.0349(15)
S2 0.0611(15) 0.0912(18) 0.0381(12) -0.0268(12) -0.0016(10) -0.0405(14)
F4 0.052(3) 0.073(4) 0.054(3) -0.041(3) -0.023(2) 0.023(3)
F5 0.071(3) 0.101(4) 0.041(3) -0.033(3) -0.006(2) -0.048(3)
F1 0.068(4) 0.066(4) 0.100(6) -0.051(4) 0.008(4) 0.007(4)
F2 0.089(5) 0.104(6) 0.102(5) -0.076(5) 0.000(4) 0.003(4)
F3 0.084(5) 0.059(4) 0.108(5) -0.049(3) 0.003(4) 0.008(3)
F1B 0.068(4) 0.066(4) 0.100(6) -0.051(4) 0.008(4) 0.007(4)
F2B 0.089(5) 0.104(6) 0.102(5) -0.076(5) 0.000(4) 0.003(4)
F3B 0.084(5) 0.059(4) 0.108(5) -0.049(3) 0.003(4) 0.008(3)
O1 0.117(7) 0.085(6) 0.186(10) -0.052(6) -0.009(7) 0.003(5)
O2 0.086(5) 0.101(6) 0.076(4) -0.048(4) -0.011(4) 0.042(4)
O3 0.058(4) 0.048(3) 0.056(3) -0.033(3) -0.012(3) 0.001(3)
O4 0.088(5) 0.129(7) 0.048(4) -0.030(4) -0.003(3) -0.068(5)
O5 0.050(4) 0.098(5) 0.045(3) -0.029(3) 0.000(3) -0.029(3)
O6 0.051(3) 0.094(5) 0.034(3) -0.029(3) -0.003(2) -0.035(3)
N1 0.034(3) 0.038(3) 0.048(3) -0.027(3) -0.012(2) 0.004(2)
N2 0.045(4) 0.050(3) 0.053(4) -0.032(3) -0.013(3) 0.001(3)
N3 0.036(3) 0.042(3) 0.057(4) -0.025(3) -0.014(3) -0.002(2)
N4 0.029(3) 0.041(3) 0.040(3) -0.024(3) 0.000(2) -0.005(2)
N5 0.033(3) 0.034(3) 0.035(3) -0.022(2) -0.007(2) 0.003(2)
C1 0.076(5) 0.060(4) 0.094(5) -0.049(4) 0.000(4) 0.003(4)
C2 0.051(4) 0.048(4) 0.073(5) -0.039(4) -0.014(3) 0.001(3)
C3 0.056(5) 0.043(4) 0.081(6) -0.033(4) -0.007(4) -0.003(3)
C4 0.040(4) 0.045(4) 0.065(5) -0.030(3) -0.015(3) -0.003(3)
C5 0.036(4) 0.043(4) 0.074(5) -0.029(3) -0.012(3) -0.007(3)
C6 0.049(5) 0.047(5) 0.126(7) -0.032(5) 0.012(5) -0.008(4)
C7 0.052(6) 0.060(5) 0.153(8) -0.042(5) 0.030(6) -0.019(4)
C8 0.043(5) 0.056(5) 0.117(7) -0.033(5) 0.015(5) -0.011(4)
C9 0.036(4) 0.044(4) 0.075(5) -0.024(4) -0.006(4) -0.002(3)
C10 0.038(4) 0.035(3) 0.030(3) -0.013(3) -0.006(3) -0.002(3)
C11 0.044(4) 0.038(4) 0.028(4) -0.015(3) -0.005(3) -0.004(3)
C12 0.045(4) 0.036(4) 0.041(4) -0.020(3) -0.004(3) -0.001(3)
C13 0.043(4) 0.049(4) 0.039(4) -0.022(3) -0.006(3) 0.004(3)
C14 0.040(4) 0.049(4) 0.035(4) -0.019(3) -0.009(3) 0.006(3)
C15 0.038(4) 0.046(4) 0.032(3) -0.020(3) -0.002(3) -0.002(3)
C16 0.033(4) 0.048(4) 0.035(3) -0.021(3) -0.001(3) -0.006(3)
C17 0.036(4) 0.063(5) 0.042(4) -0.030(4) -0.006(3) -0.003(4)
C18 0.037(4) 0.066(5) 0.049(4) -0.033(4) -0.007(3) -0.008(3)
C19 0.045(4) 0.075(5) 0.062(5) -0.047(4) -0.016(4) -0.001(4)
C20 0.044(4) 0.047(4) 0.056(4) -0.031(4) -0.018(4) 0.003(4)
C21 0.071(6) 0.062(6) 0.072(6) -0.046(5) -0.026(5) 0.006(5)
C22 0.036(3) 0.039(4) 0.036(3) -0.026(3) -0.012(2) 0.002(3)
C23 0.036(4) 0.055(4) 0.038(3) -0.028(3) -0.011(3) -0.005(3)
C24 0.047(4) 0.068(5) 0.036(3) -0.030(3) -0.003(3) -0.018(4)
C25 0.050(4) 0.071(5) 0.039(3) -0.030(3) -0.005(3) -0.022(4)
C26 0.049(4) 0.068(5) 0.038(3) -0.031(3) -0.007(3) -0.022(4)
C27 0.044(4) 0.041(4) 0.036(3) -0.025(3) -0.008(3) -0.008(3)
C28 0.038(4) 0.040(4) 0.034(3) -0.024(3) -0.008(3) -0.002(3)
C29 0.042(4) 0.062(5) 0.035(3) -0.027(3) -0.004(3) -0.016(4)
C30 0.044(4) 0.046(4) 0.036(3) -0.025(3) -0.005(3) -0.007(3)
C31 0.046(4) 0.051(5) 0.033(4) -0.025(3) 0.001(3) -0.014(3)
C32 0.040(4) 0.040(4) 0.035(3) -0.019(3) -0.004(3) -0.007(3)
C33 0.048(5) 0.107(8) 0.035(4) -0.032(5) -0.004(4) -0.035(5)
C50 0.038(4) 0.074(6) 0.057(4) -0.043(4) -0.012(3) -0.004(4)
C51 0.048(4) 0.100(8) 0.061(5) -0.041(5) -0.014(3) -0.015(5)
C52 0.044(5) 0.106(8) 0.066(4) -0.041(5) -0.016(4) -0.022(5)
C53 0.050(5) 0.086(7) 0.062(5) -0.039(5) -0.017(4) -0.014(4)
C54 0.050(4) 0.092(7) 0.056(5) -0.048(5) -0.008(4) -0.016(4)
C55 0.042(4) 0.088(7) 0.058(4) -0.049(4) -0.009(3) -0.009(4)
C56 0.061(7) 0.185(15) 0.073(6) -0.051(7) -0.007(5) -0.046(8)
C57 0.069(7) 0.112(10) 0.075(6) -0.052(6) -0.030(5) -0.016(6)
C58 0.056(5) 0.121(9) 0.068(6) -0.055(6) -0.008(4) -0.026(6)
C59 0.074(6) 0.081(5) 0.053(4) -0.023(4) 0.002(4) -0.042(4)
C60 0.103(8) 0.092(6) 0.078(6) -0.039(5) 0.001(6) -0.039(6)
C61 0.120(10) 0.091(7) 0.110(7) -0.037(6) -0.003(7) -0.034(6)
C62 0.117(10) 0.095(7) 0.109(7) -0.031(6) -0.007(7) -0.025(7)
C63 0.078(7) 0.087(6) 0.081(6) -0.014(5) -0.014(5) -0.032(5)
C64 0.063(6) 0.083(6) 0.055(5) -0.020(4) -0.002(4) -0.036(5)
C65 0.185(18) 0.107(9) 0.162(14) -0.028(9) -0.035(13) -0.001(10)
C66 0.051(4) 0.081(5) 0.028(4) -0.026(4) 0.000(3) -0.029(4)
C67 0.082(6) 0.090(6) 0.051(5) -0.042(5) -0.007(4) -0.034(4)
C68 0.105(6) 0.141(8) 0.058(6) -0.050(6) -0.005(5) -0.066(6)
C69 0.097(7) 0.147(8) 0.041(5) -0.032(6) -0.006(5) -0.065(6)
C70 0.069(6) 0.143(8) 0.039(5) -0.025(5) -0.003(4) -0.053(6)
C71 0.054(5) 0.102(6) 0.049(5) -0.030(5) -0.011(4) -0.021(4)
C72 0.103(7) 0.102(8) 0.107(10) -0.077(7) -0.022(6) -0.018(6)
C73 0.134(11) 0.198(15) 0.065(8) -0.033(9) -0.017(7) -0.108(11)
C74 0.057(6) 0.101(7) 0.085(8) -0.036(6) -0.028(6) 0.002(5)
C39 0.121(10) 0.116(11) 0.247(12) -0.086(9) 0.077(9) -0.051(9)
C34 0.091(8) 0.063(7) 0.189(8) -0.049(6) 0.061(6) -0.015(6)
C35 0.129(11) 0.084(10) 0.177(9) -0.023(7) 0.049(8) -0.037(8)
C36 0.185(15) 0.124(14) 0.213(11) -0.027(9) 0.073(10) -0.070(12)
C37 0.189(16) 0.134(15) 0.272(14) -0.063(11) 0.087(11) -0.080(14)
C38 0.140(12) 0.102(11) 0.265(13) -0.079(10) 0.104(10) -0.045(9)
C40 0.150(13) 0.131(14) 0.141(13) -0.009(11) 0.039(10) -0.059(12)
C41 0.30(3) 0.22(3) 0.306(19) -0.056(17) 0.119(18) -0.15(3)
C42 0.105(11) 0.113(11) 0.251(13) -0.098(10) 0.070(9) -0.059(9)
C43 0.088(7) 0.076(7) 0.093(6) -0.039(5) -0.026(5) 0.018(5)
C48 0.120(9) 0.123(11) 0.153(10) -0.074(8) 0.003(7) -0.019(8)
C47 0.161(14) 0.203(19) 0.153(10) -0.061(10) -0.025(9) -0.070(14)
C46 0.119(11) 0.159(14) 0.151(10) -0.073(9) -0.025(8) -0.026(10)
C45 0.125(11) 0.150(14) 0.114(8) -0.038(8) -0.040(7) -0.023(10)
C44 0.102(8) 0.104(9) 0.091(6) -0.034(6) -0.023(6) 0.007(7)
C49 0.142(15) 0.25(3) 0.172(13) -0.092(14) -0.040(12) -0.051(16)
Cl3 0.116(4) 0.160(5) 0.083(3) -0.046(3) 0.005(3) -0.073(4)
Cl4 0.195(8) 0.60(2) 0.108(5) -0.154(9) 0.056(5) -0.254(12)
C76 0.161(18) 0.47(6) 0.118(12) -0.13(2) 0.048(13) -0.17(3)
Cl1 0.152(7) 0.216(10) 0.167(7) -0.079(7) -0.021(6) -0.025(7)
Cl2B 0.25(3) 0.20(3) 0.37(5) -0.22(4) 0.21(4) -0.16(3)
Cl2A 0.229(14) 0.169(12) 0.269(15) -0.074(11) 0.132(12) -0.051(11)
C75 0.146(13) 0.054(10) 0.125(11) -0.035(9) 0.039(9) -0.030(9)

loop_
_atom_type_symbol
_atom_type_description
_atom_type_scat_dispersion_real
_atom_type_scat_dispersion_imag
_atom_type_scat_source
C C 0.0033 0.0016 'International Tables Vol C Tables 4.2.6.8 and 6.1.1.4'
H H 0.0000 0.0000 'International Tables Vol C Tables 4.2.6.8 and 6.1.1.4'
Cl Cl 0.1484 0.1585 'International Tables Vol C Tables 4.2.6.8 and 6.1.1.4'
F F 0.0171 0.0103 'International Tables Vol C Tables 4.2.6.8 and 6.1.1.4'
Ir Ir -1.4442 7.9887 'International Tables Vol C Tables 4.2.6.8 and 6.1.1.4'
N N 0.0061 0.0033 'International Tables Vol C Tables 4.2.6.8 and 6.1.1.4'
O O 0.0106 0.0060 'International Tables Vol C Tables 4.2.6.8 and 6.1.1.4'
S S 0.1246 0.1234 'International Tables Vol C Tables 4.2.6.8 and 6.1.1.4'

loop_
_exptl_crystal_face_index_h
_exptl_crystal_face_index_k
_exptl_crystal_face_index_l
_exptl_crystal_face_perp_dist
1.00 -2.00 -3.00 0.0630
-1.00 2.00 3.00 0.0710
-3.00 0.00 1.00 0.1190
-1.00 -1.00 -1.00 0.1380
2.00 1.00 1.00 0.1360
0.00 1.00 0.00 0.0510
0.00 -1.00 0.00 0.0480
3.00 3.00 -1.00 0.1050
-3.00 -3.00 1.00 0.0780
0.00 1.00 1.00 0.0810

loop_
_geom_angle_atom_site_label_1
_geom_angle_atom_site_label_2
_geom_angle_atom_site_label_3
_geom_angle
N1 Ir N3 77.0(3)
N4 Ir N1 93.6(2)
N4 Ir N3 91.7(3)
N4 Ir N5 173.2(3)
N5 Ir N1 90.9(2)
N5 Ir N3 94.3(3)
C10 Ir N1 169.8(3)
C10 Ir N3 94.7(3)
C10 Ir N4 80.6(3)
C10 Ir N5 95.7(3)
C22 Ir N1 99.5(3)
C22 Ir N3 174.6(3)
C22 Ir N4 92.6(3)
C22 Ir N5 81.6(3)
C22 Ir C10 89.2(3)
O1 S1 C13 103.4(5)
O2 S1 O1 107.5(7)
O2 S1 C13 112.4(5)
O2 S1 C43 121.5(6)
C43 S1 O1 99.9(6)
C43 S1 C13 109.8(5)
O4 S2 O5 119.2(5)
O4 S2 C25 108.4(4)
O4 S2 C59 106.5(5)
O5 S2 C25 108.6(4)
O5 S2 C59 108.7(5)
C59 S2 C25 104.5(5)
C12 O3 C21 117.7(7)
C24 O6 C33 118.2(7)
N2 N1 Ir 134.1(6)
N2 N1 C4 111.0(7)
C4 N1 Ir 114.6(5)
N1 N2 C2 104.6(8)
C5 N3 Ir 115.0(6)
C9 N3 Ir 126.7(6)
C9 N3 C5 118.1(8)
C16 N4 Ir 117.2(5)
C20 N4 Ir 122.9(5)
C20 N4 C16 119.2(7)
C28 N5 Ir 114.3(5)
C32 N5 Ir 126.0(6)
C32 N5 C28 119.6(6)
F1 C1 F2 113.5(10)
F1 C1 F3 104.9(9)
F1 C1 C2 113.1(8)
F2 C1 F3 104.2(9)
F2 C1 C2 111.8(9)
F3 C1 C2 108.5(9)
F1B C1 F3B 97.4(18)
F1B C1 C2 120.0(15)
F2B C1 F1B 98(3)
F2B C1 F3B 91(3)
F2B C1 C2 128.8(18)
F3B C1 C2 114.3(14)
N2 C2 C1 119.1(10)
N2 C2 C3 113.3(8)
C3 C2 C1 127.6(9)
C2 C3 C4 103.4(9)
N1 C4 C3 107.8(9)
N1 C4 C5 118.0(8)
C3 C4 C5 134.2(10)
N3 C5 C4 115.1(9)
N3 C5 C6 120.8(9)
C6 C5 C4 124.1(8)
C5 C6 C7 121.4(10)
C6 C7 C34 121.7(10)
C8 C7 C6 115.5(11)
C8 C7 C34 122.4(11)
C9 C8 C7 120.6(10)
N3 C9 C8 123.6(9)
C11 C10 Ir 127.4(6)
C11 C10 C15 119.0(7)
C15 C10 Ir 113.2(5)
C10 C11 C12 122.2(7)
O3 C12 C11 123.5(7)
O3 C12 C13 116.5(7)
C11 C12 C13 120.0(7)
C12 C13 S1 118.1(6)
C14 C13 S1 124.8(6)
C14 C13 C12 117.1(7)
F4 C14 C13 117.9(7)
F4 C14 C15 118.0(7)
C15 C14 C13 124.1(7)
C10 C15 C16 116.7(7)
C14 C15 C10 117.6(7)
C14 C15 C16 125.7(7)
N4 C16 C15 112.0(6)
N4 C16 C17 119.1(7)
C17 C16 C15 128.9(7)
C18 C17 C16 122.0(8)
C17 C18 C19 117.6(8)
C17 C18 C50 122.8(8)
C19 C18 C50 119.6(8)
C20 C19 C18 119.7(8)
N4 C20 C19 122.4(8)
C23 C22 Ir 128.0(6)
C23 C22 C27 117.3(8)
C27 C22 Ir 114.7(6)
C24 C23 C22 122.9(7)
O6 C24 C23 124.9(7)
O6 C24 C25 114.7(8)
C23 C24 C25 120.4(8)
C24 C25 S2 120.3(7)
C26 C25 S2 123.5(7)
C26 C25 C24 116.1(8)
F5 C26 C25 117.6(8)
F5 C26 C27 118.4(7)
C27 C26 C25 123.9(7)
C22 C27 C28 114.8(7)
C26 C27 C22 119.3(7)
C26 C27 C28 125.9(7)
N5 C28 C27 114.6(6)
N5 C28 C29 118.6(7)
C29 C28 C27 126.8(8)
C30 C29 C28 122.2(8)
C29 C30 C66 118.3(8)
C31 C30 C29 117.1(7)
C31 C30 C66 124.6(7)
C32 C31 C30 120.3(8)
N5 C32 C31 122.1(8)
C51 C50 C18 118.4(9)
C55 C50 C18 120.4(8)
C55 C50 C51 121.1(8)
C50 C51 C56 122.1(9)
C52 C51 C50 117.6(10)
C52 C51 C56 120.3(10)
C53 C52 C51 122.2(10)
C52 C53 C57 121.2(10)
C54 C53 C52 118.3(9)
C54 C53 C57 120.5(10)
C53 C54 C55 121.8(10)
C50 C55 C54 118.9(9)
C50 C55 C58 121.9(8)
C54 C55 C58 119.0(9)
C60 C59 S2 118.8(9)
C60 C59 C64 120.3(12)
C64 C59 S2 120.9(9)
C61 C60 C59 119.2(13)
C60 C61 C62 120.9(16)
C61 C62 C65 123.2(17)
C63 C62 C61 119.1(15)
C63 C62 C65 117.7(16)
C64 C63 C62 120.3(13)
C63 C64 C59 120.2(12)
C67 C66 C30 118.5(8)
C71 C66 C30 119.7(9)
C71 C66 C67 121.4(9)
C66 C67 C72 121.0(9)
C68 C67 C66 117.7(12)
C68 C67 C72 121.3(11)
C69 C68 C67 122.7(14)
C68 C69 C70 119.2(11)
C68 C69 C73 120.9(15)
C70 C69 C73 119.8(14)
C69 C70 C71 120.5(12)
C66 C71 C70 118.4(12)
C66 C71 C74 120.3(9)
C70 C71 C74 121.3(11)
C34 C39 C38 120.0
C34 C39 C42 114.6(12)
C38 C39 C42 125.4(12)
C39 C34 C7 118.4(11)
C35 C34 C7 121.6(11)
C35 C34 C39 120.0
C34 C35 C40 122.4(12)
C36 C35 C34 120.0
C36 C35 C40 117.6(12)
C35 C36 C37 120.0
C36 C37 C41 117.6(17)
C38 C37 C36 120.0
C38 C37 C41 122.2(17)
C37 C38 C39 120.0
C48 C43 S1 114.0(8)
C48 C43 C44 120.0
C44 C43 S1 126.0(8)
C43 C48 C47 120.0
C46 C47 C48 120.0
C47 C46 C45 120.0
C47 C46 C49 121.4(14)
C45 C46 C49 118.6(14)
C44 C45 C46 120.0
C45 C44 C43 120.0
Cl4 C76 Cl3 116.2(17)
Cl2A C75 Cl1 104.9(15)

loop_
_geom_bond_atom_site_label_1
_geom_bond_atom_site_label_2
_geom_bond_distance
Ir N1 2.102(6)
Ir N3 2.142(8)
Ir N4 2.040(6)
Ir N5 2.057(6)
Ir C10 2.006(7)
Ir C22 1.991(9)
S1 O1 1.708(13)
S1 O2 1.312(9)
S1 C13 1.773(8)
S1 C43 1.629(8)
S2 O4 1.430(7)
S2 O5 1.436(7)
S2 C25 1.765(10)
S2 C59 1.759(12)
F4 C14 1.353(9)
F5 C26 1.355(9)
F1 C1 1.316(11)
F2 C1 1.319(10)
F3 C1 1.380(11)
F1B C1 1.365(17)
F2B C1 1.23(4)
F3B C1 1.386(13)
O3 C12 1.352(9)
O3 C21 1.415(11)
O6 C24 1.354(10)
O6 C33 1.430(10)
N1 N2 1.337(9)
N1 C4 1.364(12)
N2 C2 1.355(12)
N3 C5 1.361(11)
N3 C9 1.346(12)
N4 C16 1.374(10)
N4 C20 1.350(10)
N5 C28 1.378(11)
N5 C32 1.336(10)
C1 C2 1.484(13)
C2 C3 1.365(15)
C3 C4 1.397(12)
C4 C5 1.421(13)
C5 C6 1.390(15)
C6 C7 1.409(16)
C7 C8 1.404(15)
C7 C34 1.559(16)
C8 C9 1.362(15)
C10 C11 1.374(10)
C10 C15 1.436(10)
C11 C12 1.391(11)
C12 C13 1.411(11)
C13 C14 1.393(12)
C14 C15 1.379(11)
C15 C16 1.453(11)
C16 C17 1.395(11)
C17 C18 1.379(12)
C18 C19 1.389(13)
C18 C50 1.515(11)
C19 C20 1.383(11)
C22 C23 1.385(11)
C22 C27 1.422(10)
C23 C24 1.377(13)
C24 C25 1.412(11)
C25 C26 1.398(12)
C26 C27 1.367(12)
C27 C28 1.474(11)
C28 C29 1.383(10)
C29 C30 1.382(11)
C30 C31 1.377(12)
C30 C66 1.497(11)
C31 C32 1.375(11)
C50 C51 1.404(14)
C50 C55 1.367(14)
C51 C52 1.400(13)
C51 C56 1.497(17)
C52 C53 1.375(15)
C53 C54 1.367(14)
C53 C57 1.516(12)
C54 C55 1.404(12)
C55 C58 1.507(15)
C59 C60 1.382(17)
C59 C64 1.399(14)
C60 C61 1.378(19)
C61 C62 1.40(2)
C62 C63 1.39(2)
C62 C65 1.53(2)
C63 C64 1.367(16)
C66 C67 1.423(14)
C66 C71 1.383(14)
C67 C68 1.369(14)
C67 C72 1.490(17)
C68 C69 1.37(2)
C69 C70 1.40(2)
C69 C73 1.526(16)
C70 C71 1.404(15)
C71 C74 1.495(17)
C39 C34 1.3900
C39 C38 1.3900
C39 C42 1.564(18)
C34 C35 1.3900
C35 C36 1.3900
C35 C40 1.553(18)
C36 C37 1.3900
C37 C38 1.3900
C37 C41 1.66(3)
C43 C48 1.3900
C43 C44 1.3900
C48 C47 1.3900
C47 C46 1.3900
C46 C45 1.3900
C46 C49 1.52(2)
C45 C44 1.3900
Cl3 C76 1.675(17)
Cl4 C76 1.612(18)
Cl1 C75 1.87(3)
Cl2B C75 1.72(4)
Cl2A C75 1.80(2)
